data_4117729
loop_
_publ_author_name
'R. Tom Baker'
'John C. Gordon'
'Charles W. Hamilton'
'Neil J. Henson'
'Po-Heng Lin'
'Steven Maguire'
'Muralee Murugesu'
'Brian L. Scott'
'Nathan C. Smythe'

_publ_section_title
;
 Iron Complex-Catalyzed Ammonia-Borane Dehydrogenation. A Potential Route
 toward B-N-Containing Polymer Motifs Using Earth-Abundant Metal Catalysts
;
_journal_name_full 'Journal of the American Chemical Society'
_journal_page_first 5598
_journal_page_last 5609
_journal_paper_doi 10.1021/ja210542r
_journal_volume 134
_journal_year 2012
_chemical_formula_sum 'C44 H70 Fe N2 O P2'
_chemical_formula_weight 760.81
_chemical_name_systematic
; 
 ? 
;
_space_group_IT_number 14
_symmetry_cell_setting monoclinic
_symmetry_space_group_name_Hall '-P 2ybc'
_symmetry_space_group_name_H-M 'P 1 21/c 1'
_atom_sites_solution_hydrogens geom
_atom_sites_solution_primary direct
_atom_sites_solution_secondary difmap
_audit_creation_method SHELXL-97
_cell_angle_alpha 90.00
_cell_angle_beta 100.869(3)
_cell_angle_gamma 90.00
_cell_formula_units_Z 4
_cell_length_a 11.677(3)
_cell_length_b 22.210(5)
_cell_length_c 16.123(4)
_cell_measurement_temperature 140(1)
_cell_volume 4106.4(17)
_computing_cell_refinement 'SAINT+, v. 7.06 (Bruker AXS, 2001)'
_computing_data_collection 'APEX II, v. 1.08 (Bruker AXS, 2003)'
_computing_data_reduction 'SAINT+, v. 7.06 (Bruker AXS, 2001)'
_computing_molecular_graphics 'SHELXTL, v. 6.10, (Bruker AXS, 2000)'
_computing_publication_material 'SHELXTL, v. 6.10, (Bruker AXS, 2000)'
_computing_structure_refinement 'SHELXL-97 (Sheldrick, 1997)'
_computing_structure_solution 'SHELXS-97 (Sheldrick, 1990)'
_diffrn_ambient_temperature 140(1)
_diffrn_measured_fraction_theta_full 1.000
_diffrn_measured_fraction_theta_max 0.994
_diffrn_measurement_device_type 'Bruker D8 with APEXII CCD'
_diffrn_measurement_method '\w scans'
_diffrn_radiation_monochromator graphite
_diffrn_radiation_source 'fine-focus sealed tube'
_diffrn_radiation_type MoK\a
_diffrn_radiation_wavelength 0.71073
_diffrn_reflns_av_R_equivalents 0.1650
_diffrn_reflns_av_sigmaI/netI 0.1380
_diffrn_reflns_limit_h_max 13
_diffrn_reflns_limit_h_min -13
_diffrn_reflns_limit_k_max 26
_diffrn_reflns_limit_k_min -26
_diffrn_reflns_limit_l_max 19
_diffrn_reflns_limit_l_min -19
_diffrn_reflns_number 38944
_diffrn_reflns_theta_full 25.00
_diffrn_reflns_theta_max 25.31
_diffrn_reflns_theta_min 2.00
_diffrn_standards_decay_% 0
_diffrn_standards_interval_count 0
_diffrn_standards_interval_time 0
_diffrn_standards_number 0
_exptl_absorpt_coefficient_mu 0.480
_exptl_absorpt_correction_T_max 0.9626
_exptl_absorpt_correction_T_min 0.8853
_exptl_absorpt_correction_type multi-scan
_exptl_absorpt_process_details 'SADABS 2.03 (Sheldrick, 2001)'
_exptl_crystal_colour orange
_exptl_crystal_density_diffrn 1.231
_exptl_crystal_description block
_exptl_crystal_F_000 1648
_exptl_crystal_size_max 0.26
_exptl_crystal_size_mid 0.12
_exptl_crystal_size_min 0.08
_refine_diff_density_max 0.519
_refine_diff_density_min -0.455
_refine_diff_density_rms 0.085
_refine_ls_extinction_method none
_refine_ls_goodness_of_fit_ref 1.089
_refine_ls_hydrogen_treatment constr
_refine_ls_matrix_type full
_refine_ls_number_parameters 469
_refine_ls_number_reflns 7419
_refine_ls_number_restraints 34
_refine_ls_restrained_S_all 1.096
_refine_ls_R_factor_all 0.1686
_refine_ls_R_factor_gt 0.0778
_refine_ls_shift/su_max 0.001
_refine_ls_shift/su_mean 0.000
_refine_ls_structure_factor_coef Fsqd
_refine_ls_weighting_details 'calc w=1/[\s^2^(Fo^2^)+(0.0956P)^2^+0.0000P] where P=(Fo^2^+2Fc^2^)/3'
_refine_ls_weighting_scheme calc
_refine_ls_wR_factor_gt 0.1806
_refine_ls_wR_factor_ref 0.2198
_reflns_number_gt 3805
_reflns_number_total 7419
_reflns_threshold_expression >2sigma(I)
_cod_data_source_file ja210542r_si_002_1.cif
_cod_data_source_block apx776
_cod_original_cell_volume 4106.4(16)
_cod_original_sg_symbol_H-M 'P 21/c'
_cod_database_code 4117729

loop_
_symmetry_equiv_pos_as_xyz
'x, y, z'
'-x, y+1/2, -z+1/2'
'-x, -y, -z'
'x, -y-1/2, z-1/2'

loop_
_atom_site_label
_atom_site_type_symbol
_atom_site_fract_x
_atom_site_fract_y
_atom_site_fract_z
_atom_site_U_iso_or_equiv
_atom_site_adp_type
_atom_site_occupancy
_atom_site_symmetry_multiplicity
_atom_site_calc_flag
_atom_site_refinement_flags
Fe1 Fe 0.93329(7) 0.14152(3) 0.07054(5) 0.0295(3) Uani 1 1 d .
P1 P 0.77683(15) 0.12651(7) 0.14599(11) 0.0423(5) Uani 1 1 d .
P2 P 0.95271(14) 0.23744(7) 0.13997(11) 0.0411(5) Uani 1 1 d .
N1 N 1.0622(4) 0.08617(19) 0.0842(3) 0.0300(11) Uani 1 1 d .
N2 N 0.9106(4) 0.13457(19) -0.0513(3) 0.0326(12) Uani 1 1 d .
C1 C 0.7763(5) 0.0618(3) 0.2177(4) 0.0451(16) Uani 1 1 d .
H1 H 0.8407 0.0696 0.2649 0.054 Uiso 1 1 calc R
C2 C 0.8094(6) 0.0035(3) 0.1785(4) 0.0454(17) Uani 1 1 d .
H2A H 0.7480 -0.0077 0.1317 0.054 Uiso 1 1 calc R
H2B H 0.8804 0.0097 0.1566 0.054 Uiso 1 1 calc R
C3 C 0.8280(6) -0.0470(3) 0.2432(4) 0.060(2) Uani 1 1 d .
H3A H 0.8425 -0.0842 0.2155 0.072 Uiso 1 1 calc R
H3B H 0.8964 -0.0381 0.2857 0.072 Uiso 1 1 calc R
C4 C 0.7251(6) -0.0555(3) 0.2856(5) 0.067(2) Uani 1 1 d .
H4A H 0.7440 -0.0857 0.3296 0.080 Uiso 1 1 calc R
H4B H 0.6595 -0.0703 0.2445 0.080 Uiso 1 1 calc R
C5 C 0.6905(6) 0.0023(3) 0.3239(4) 0.059(2) Uani 1 1 d .
H5A H 0.7514 0.0141 0.3707 0.071 Uiso 1 1 calc R
H5B H 0.6195 -0.0042 0.3457 0.071 Uiso 1 1 calc R
C6 C 0.6710(6) 0.0527(3) 0.2584(4) 0.0547(19) Uani 1 1 d .
H6A H 0.6039 0.0430 0.2151 0.066 Uiso 1 1 calc R
H6B H 0.6543 0.0899 0.2854 0.066 Uiso 1 1 calc R
C7 C 0.6365(5) 0.1328(2) 0.0704(4) 0.0434(17) Uani 1 1 d .
H7 H 0.6480 0.1661 0.0330 0.052 Uiso 1 1 calc R
C8 C 0.6183(5) 0.0773(2) 0.0128(4) 0.0373(15) Uani 1 1 d .
H8A H 0.6889 0.0696 -0.0090 0.045 Uiso 1 1 calc R
H8B H 0.6032 0.0425 0.0453 0.045 Uiso 1 1 calc R
C9 C 0.5162(5) 0.0864(3) -0.0612(4) 0.0475(17) Uani 1 1 d .
H9A H 0.5358 0.1177 -0.0980 0.057 Uiso 1 1 calc R
H9B H 0.5029 0.0494 -0.0937 0.057 Uiso 1 1 calc R
C10 C 0.4050(6) 0.1038(3) -0.0302(4) 0.0531(18) Uani 1 1 d .
H10A H 0.3445 0.1134 -0.0783 0.064 Uiso 1 1 calc R
H10B H 0.3785 0.0698 -0.0010 0.064 Uiso 1 1 calc R
C11 C 0.4242(6) 0.1577(3) 0.0293(5) 0.057(2) Uani 1 1 d .
H11A H 0.4383 0.1932 -0.0024 0.068 Uiso 1 1 calc R
H11B H 0.3538 0.1647 0.0517 0.068 Uiso 1 1 calc R
C12 C 0.5263(5) 0.1490(3) 0.1025(4) 0.0510(18) Uani 1 1 d .
H12A H 0.5079 0.1172 0.1391 0.061 Uiso 1 1 calc R
H12B H 0.5390 0.1858 0.1354 0.061 Uiso 1 1 calc R
C13 C 0.7823(7) 0.1898(3) 0.2198(5) 0.074(2) Uani 1 1 d .
H13A H 0.7041 0.1970 0.2298 0.088 Uiso 1 1 calc R
H13B H 0.8302 0.1781 0.2733 0.088 Uiso 1 1 calc R
C14 C 0.8267(7) 0.2447(3) 0.1929(5) 0.072(2) Uani 1 1 d .
H14A H 0.8489 0.2705 0.2418 0.086 Uiso 1 1 calc R
H14B H 0.7644 0.2647 0.1545 0.086 Uiso 1 1 calc R
C15 C 1.0832(6) 0.2349(3) 0.2247(5) 0.065(2) Uani 1 1 d .
H15 H 1.0802 0.1941 0.2473 0.078 Uiso 1 1 calc R
C16 C 1.1941(5) 0.2331(3) 0.1847(4) 0.0507(18) Uani 1 1 d .
H16A H 1.2025 0.2711 0.1568 0.061 Uiso 1 1 calc R
H16B H 1.1862 0.2014 0.1425 0.061 Uiso 1 1 calc R
C17 C 1.3038(7) 0.2213(4) 0.2529(5) 0.091(3) Uani 1 1 d .
H17A H 1.3032 0.1796 0.2705 0.110 Uiso 1 1 calc R
H17B H 1.3723 0.2273 0.2280 0.110 Uiso 1 1 calc R
C18 C 1.3140(7) 0.2598(4) 0.3283(5) 0.082(3) Uani 1 1 d .
H18A H 1.3324 0.3006 0.3136 0.098 Uiso 1 1 calc R
H18B H 1.3777 0.2454 0.3712 0.098 Uiso 1 1 calc R
C19 C 1.2025(6) 0.2605(3) 0.3641(4) 0.065(2) Uani 1 1 d .
H19A H 1.1947 0.2220 0.3909 0.078 Uiso 1 1 calc R
H19B H 1.2093 0.2913 0.4075 0.078 Uiso 1 1 calc R
C20 C 1.0934(7) 0.2721(4) 0.2998(5) 0.077(2) Uani 1 1 d .
H20A H 1.0262 0.2651 0.3258 0.092 Uiso 1 1 calc R
H20B H 1.0921 0.3141 0.2832 0.092 Uiso 1 1 calc R
C21 C 0.9498(8) 0.3080(3) 0.0817(5) 0.088(3) Uani 1 1 d D
C22 C 1.0142(6) 0.3039(3) 0.0068(4) 0.057(2) Uani 1 1 d D
C23 C 1.0467(16) 0.3647(7) -0.0318(13) 0.082(6) Uani 0.50 1 d PDU
C23' C 0.9678(12) 0.3554(5) -0.0579(8) 0.049(4) Uani 0.50 1 d PDU
C24 C 0.9697(9) 0.4137(4) -0.0231(6) 0.104(3) Uani 1 1 d D
C25 C 0.9059(7) 0.4171(3) 0.0510(5) 0.075(2) Uani 1 1 d D
C26 C 0.9484(13) 0.3666(5) 0.1214(8) 0.045(4) Uani 0.50 1 d PDU
C26' C 0.8672(15) 0.3537(7) 0.0829(11) 0.073(5) Uani 0.50 1 d PDU
C27 C 1.1420(5) 0.0681(2) 0.1541(4) 0.0314(14) Uani 1 1 d .
C28 C 1.1097(5) 0.0685(2) 0.2345(3) 0.0320(14) Uani 1 1 d .
H28 H 1.0349 0.0808 0.2387 0.038 Uiso 1 1 calc R
C29 C 1.1850(5) 0.0513(3) 0.3064(4) 0.0410(16) Uani 1 1 d .
H29 H 1.1607 0.0527 0.3580 0.049 Uiso 1 1 calc R
C30 C 1.2976(5) 0.0317(3) 0.3034(4) 0.0460(16) Uani 1 1 d .
H30 H 1.3482 0.0192 0.3520 0.055 Uiso 1 1 calc R
C31 C 1.3317(5) 0.0314(3) 0.2257(4) 0.0465(17) Uani 1 1 d .
H31 H 1.4068 0.0191 0.2222 0.056 Uiso 1 1 calc R
C32 C 1.2558(5) 0.0491(3) 0.1529(4) 0.0399(16) Uani 1 1 d .
H32 H 1.2815 0.0483 0.1017 0.048 Uiso 1 1 calc R
C33 C 0.8155(5) 0.1487(2) -0.1109(3) 0.0286(13) Uani 1 1 d .
C34 C 0.7499(5) 0.2000(2) -0.1003(4) 0.0333(14) Uani 1 1 d .
H34 H 0.7746 0.2243 -0.0534 0.040 Uiso 1 1 calc R
C35 C 0.6503(5) 0.2158(3) -0.1562(4) 0.0395(15) Uani 1 1 d .
H35 H 0.6091 0.2500 -0.1461 0.047 Uiso 1 1 calc R
C36 C 0.6114(6) 0.1817(3) -0.2267(4) 0.0445(17) Uani 1 1 d .
H36 H 0.5441 0.1923 -0.2645 0.053 Uiso 1 1 calc R
C37 C 0.6745(6) 0.1313(3) -0.2401(4) 0.0405(16) Uani 1 1 d .
H37 H 0.6488 0.1077 -0.2877 0.049 Uiso 1 1 calc R
C38 C 0.7755(5) 0.1149(3) -0.1846(4) 0.0370(15) Uani 1 1 d .
H38 H 0.8172 0.0812 -0.1961 0.044 Uiso 1 1 calc R
C39 C 1.0928(5) 0.0792(2) 0.0010(3) 0.0334(15) Uani 1 1 d .
H39A H 1.1295 0.0403 -0.0024 0.040 Uiso 1 1 calc R
H39B H 1.1481 0.1102 -0.0072 0.040 Uiso 1 1 calc R
C40 C 0.9841(5) 0.0839(2) -0.0685(3) 0.0351(15) Uani 1 1 d .
H40A H 1.0072 0.0899 -0.1226 0.042 Uiso 1 1 calc R
H40B H 0.9399 0.0467 -0.0713 0.042 Uiso 1 1 calc R
C41 C 0.4322(11) 0.1673(6) 0.5429(7) 0.140(5) Uani 1 1 d D
H41A H 0.4402 0.1723 0.6035 0.168 Uiso 1 1 calc R
H41B H 0.3670 0.1913 0.5147 0.168 Uiso 1 1 calc R
C42 C 0.4175(13) 0.1046(7) 0.5192(10) 0.207(8) Uani 1 1 d D
H42A H 0.3558 0.1003 0.4700 0.248 Uiso 1 1 calc R
H42B H 0.3965 0.0814 0.5651 0.248 Uiso 1 1 calc R
C43 C 0.5284(14) 0.0828(6) 0.5001(7) 0.171(7) Uani 1 1 d D
H43A H 0.5855 0.0750 0.5509 0.205 Uiso 1 1 calc R
H43B H 0.5180 0.0470 0.4649 0.205 Uiso 1 1 calc R
C44 C 0.5583(12) 0.1343(8) 0.4552(9) 0.209(9) Uani 1 1 d D
H44A H 0.5065 0.1387 0.4010 0.251 Uiso 1 1 calc R
H44B H 0.6383 0.1323 0.4468 0.251 Uiso 1 1 calc R
O1 O 0.5418(9) 0.1840(5) 0.5141(8) 0.190(4) Uani 1 1 d D

loop_
_atom_site_aniso_label
_atom_site_aniso_U_11
_atom_site_aniso_U_22
_atom_site_aniso_U_33
_atom_site_aniso_U_23
_atom_site_aniso_U_13
_atom_site_aniso_U_12
Fe1 0.0335(5) 0.0290(5) 0.0293(5) -0.0023(4) 0.0142(4) 0.0011(4)
P1 0.0481(11) 0.0328(9) 0.0551(11) -0.0152(8) 0.0329(9) -0.0078(7)
P2 0.0465(11) 0.0370(9) 0.0476(11) -0.0139(8) 0.0287(9) -0.0090(8)
N1 0.033(3) 0.030(3) 0.030(3) -0.001(2) 0.014(2) 0.003(2)
N2 0.039(3) 0.027(3) 0.035(3) -0.002(2) 0.017(2) 0.003(2)
C1 0.048(4) 0.057(4) 0.036(4) -0.007(3) 0.022(3) -0.007(3)
C2 0.057(4) 0.046(4) 0.037(4) 0.001(3) 0.018(3) 0.004(3)
C3 0.057(5) 0.067(5) 0.062(5) 0.009(4) 0.025(4) 0.005(4)
C4 0.071(5) 0.074(5) 0.061(5) 0.031(4) 0.030(4) 0.014(4)
C5 0.063(5) 0.080(5) 0.041(4) 0.013(4) 0.029(4) 0.004(4)
C6 0.056(4) 0.062(5) 0.055(4) -0.003(4) 0.033(4) -0.001(4)
C7 0.047(4) 0.030(3) 0.063(5) 0.001(3) 0.033(4) 0.003(3)
C8 0.038(4) 0.032(3) 0.047(4) 0.010(3) 0.020(3) 0.005(3)
C9 0.050(4) 0.041(4) 0.059(4) 0.005(3) 0.029(4) -0.006(3)
C10 0.054(4) 0.043(4) 0.068(5) 0.010(4) 0.024(4) 0.006(3)
C11 0.058(5) 0.042(4) 0.079(5) 0.014(4) 0.037(4) 0.015(3)
C12 0.051(4) 0.039(4) 0.073(5) 0.009(3) 0.034(4) 0.007(3)
C13 0.088(6) 0.050(5) 0.103(6) -0.030(4) 0.071(5) -0.023(4)
C14 0.083(6) 0.054(5) 0.098(6) -0.038(4) 0.064(5) -0.024(4)
C15 0.064(5) 0.077(5) 0.060(5) -0.032(4) 0.026(4) -0.012(4)
C16 0.052(4) 0.056(4) 0.047(4) -0.015(3) 0.017(4) -0.010(3)
C17 0.069(6) 0.109(7) 0.093(7) -0.059(6) 0.007(5) 0.002(5)
C18 0.064(6) 0.116(7) 0.066(6) -0.016(5) 0.013(5) 0.005(5)
C19 0.075(6) 0.072(5) 0.049(5) -0.014(4) 0.013(4) -0.014(4)
C20 0.084(6) 0.100(7) 0.050(5) -0.020(5) 0.021(5) -0.005(5)
C21 0.148(8) 0.033(4) 0.112(7) 0.016(4) 0.096(6) 0.025(5)
C22 0.084(5) 0.043(4) 0.057(5) 0.008(3) 0.045(4) 0.004(4)
C23 0.095(13) 0.053(10) 0.111(15) 0.023(9) 0.053(12) -0.017(10)
C23' 0.036(8) 0.055(9) 0.054(9) -0.022(7) 0.007(7) -0.014(7)
C24 0.140(9) 0.072(6) 0.119(8) 0.035(6) 0.073(7) 0.035(6)
C25 0.106(7) 0.038(4) 0.089(6) 0.005(4) 0.044(5) 0.008(4)
C26 0.077(10) 0.022(7) 0.043(8) -0.013(6) 0.033(8) -0.024(7)
C26' 0.084(12) 0.069(11) 0.065(11) 0.017(9) 0.012(10) 0.009(10)
C27 0.032(3) 0.027(3) 0.039(4) 0.002(3) 0.016(3) -0.005(3)
C28 0.029(3) 0.036(3) 0.033(4) -0.003(3) 0.010(3) 0.000(3)
C29 0.041(4) 0.047(4) 0.036(4) 0.003(3) 0.012(3) 0.001(3)
C30 0.039(4) 0.049(4) 0.048(4) 0.004(3) 0.004(3) -0.002(3)
C31 0.039(4) 0.038(4) 0.066(5) 0.008(3) 0.017(4) 0.000(3)
C32 0.040(4) 0.038(4) 0.048(4) 0.005(3) 0.023(3) 0.001(3)
C33 0.039(4) 0.025(3) 0.026(3) 0.004(3) 0.015(3) -0.004(3)
C34 0.043(4) 0.032(3) 0.028(3) -0.001(3) 0.015(3) -0.010(3)
C35 0.047(4) 0.037(4) 0.038(4) 0.007(3) 0.017(3) -0.004(3)
C36 0.049(4) 0.045(4) 0.040(4) 0.020(3) 0.008(3) -0.003(3)
C37 0.054(4) 0.041(4) 0.027(3) 0.003(3) 0.008(3) -0.013(3)
C38 0.050(4) 0.028(3) 0.036(4) 0.007(3) 0.015(3) -0.002(3)
C39 0.041(4) 0.027(3) 0.038(4) 0.001(3) 0.023(3) 0.004(3)
C40 0.047(4) 0.032(3) 0.031(3) -0.002(3) 0.020(3) -0.002(3)
C41 0.156(13) 0.147(12) 0.100(9) -0.018(8) -0.015(9) 0.026(10)
C42 0.250(18) 0.163(14) 0.264(19) -0.073(13) 0.198(16) -0.088(13)
C43 0.29(2) 0.145(12) 0.059(7) 0.007(7) -0.008(10) 0.114(13)
C44 0.176(14) 0.35(3) 0.111(12) 0.044(14) 0.052(10) 0.172(16)
O1 0.110(7) 0.189(10) 0.266(13) -0.036(9) 0.024(8) -0.056(7)

loop_
_atom_type_symbol
_atom_type_description
_atom_type_scat_dispersion_real
_atom_type_scat_dispersion_imag
_atom_type_scat_source
C C 0.0033 0.0016 'International Tables Vol C Tables 4.2.6.8 and 6.1.1.4'
H H 0.0000 0.0000 'International Tables Vol C Tables 4.2.6.8 and 6.1.1.4'
N N 0.0061 0.0033 'International Tables Vol C Tables 4.2.6.8 and 6.1.1.4'
O O 0.0106 0.0060 'International Tables Vol C Tables 4.2.6.8 and 6.1.1.4'
P P 0.1023 0.0942 'International Tables Vol C Tables 4.2.6.8 and 6.1.1.4'
Fe Fe 0.3463 0.8444 'International Tables Vol C Tables 4.2.6.8 and 6.1.1.4'

loop_
_geom_angle_atom_site_label_1
_geom_angle_atom_site_label_2
_geom_angle_atom_site_label_3
_geom_angle
N1 Fe1 N2 91.13(18)
N1 Fe1 P2 120.77(14)
N2 Fe1 P2 121.79(13)
N1 Fe1 P1 120.46(14)
N2 Fe1 P1 122.04(14)
P2 Fe1 P1 84.30(6)
C13 P1 C1 101.2(3)
C13 P1 C7 106.7(3)
C1 P1 C7 111.3(3)
C13 P1 Fe1 106.6(2)
C1 P1 Fe1 121.2(2)
C7 P1 Fe1 108.6(2)
C21 P2 C14 103.0(3)
C21 P2 C15 109.9(4)
C14 P2 C15 106.3(4)
C21 P2 Fe1 122.2(3)
C14 P2 Fe1 106.3(2)
C15 P2 Fe1 108.1(2)
C27 N1 C39 118.3(4)
C27 N1 Fe1 132.3(4)
C39 N1 Fe1 106.5(3)
C33 N2 C40 118.0(4)
C33 N2 Fe1 129.4(3)
C40 N2 Fe1 106.2(3)
C6 C1 C2 111.0(5)
C6 C1 P1 118.3(5)
C2 C1 P1 111.8(4)
C3 C2 C1 110.9(5)
C4 C3 C2 112.5(6)
C3 C4 C5 112.1(6)
C4 C5 C6 110.9(5)
C1 C6 C5 111.8(5)
C12 C7 C8 111.6(5)
C12 C7 P1 119.6(5)
C8 C7 P1 110.0(4)
C9 C8 C7 111.4(5)
C10 C9 C8 111.3(5)
C11 C10 C9 111.9(5)
C12 C11 C10 112.9(5)
C11 C12 C7 110.8(5)
C14 C13 P1 115.3(5)
C13 C14 P2 115.8(5)
C20 C15 C16 114.7(6)
C20 C15 P2 121.8(6)
C16 C15 P2 109.3(5)
C15 C16 C17 110.7(6)
C18 C17 C16 114.7(7)
C17 C18 C19 112.2(7)
C20 C19 C18 114.4(6)
C15 C20 C19 113.8(7)
C26 C21 C26' 44.0(8)
C26 C21 C22 116.5(7)
C26' C21 C22 119.5(9)
C26 C21 P2 123.0(7)
C26' C21 P2 124.1(8)
C22 C21 P2 112.8(5)
C23 C22 C21 116.9(8)
C23 C22 C23' 35.6(7)
C21 C22 C23' 108.6(7)
C23' C23 C24 68.9(12)
C23' C23 C22 72.8(12)
C24 C23 C22 114.3(11)
C23 C23' C24 71.7(11)
C23 C23' C22 71.6(13)
C24 C23' C22 115.1(10)
C23' C24 C23 39.5(8)
C23' C24 C25 112.7(9)
C23 C24 C25 121.6(9)
C24 C25 C26' 114.7(8)
C24 C25 C26 112.7(7)
C26' C25 C26 39.1(6)
C26' C26 C21 65.6(10)
C26' C26 C25 69.8(12)
C21 C26 C25 110.0(9)
C26 C26' C21 70.4(11)
C26 C26' C25 71.1(12)
C21 C26' C25 113.4(12)
N1 C27 C32 125.0(5)
N1 C27 C28 119.3(5)
C32 C27 C28 115.7(5)
C29 C28 C27 122.1(5)
C28 C29 C30 121.1(6)
C31 C30 C29 117.8(6)
C30 C31 C32 121.2(6)
C31 C32 C27 122.0(6)
N2 C33 C34 119.5(5)
N2 C33 C38 124.7(5)
C34 C33 C38 115.8(5)
C35 C34 C33 122.8(5)
C36 C35 C34 120.7(6)
C35 C36 C37 118.4(6)
C36 C37 C38 121.7(6)
C37 C38 C33 120.6(6)
N1 C39 C40 110.7(4)
N2 C40 C39 110.3(4)
C42 C41 O1 103.0(9)
C41 C42 C43 107.9(11)
C44 C43 C42 98.7(10)
C43 C44 O1 101.4(10)
C44 O1 C41 103.6(9)

loop_
_geom_bond_atom_site_label_1
_geom_bond_atom_site_label_2
_geom_bond_distance
Fe1 N1 1.923(4)
Fe1 N2 1.938(5)
Fe1 P2 2.3974(17)
Fe1 P1 2.4015(17)
P1 C13 1.835(6)
P1 C1 1.846(6)
P1 C7 1.854(7)
P2 C21 1.824(7)
P2 C14 1.841(6)
P2 C15 1.846(7)
N1 C27 1.381(7)
N1 C39 1.460(6)
N2 C33 1.361(7)
N2 C40 1.473(6)
C1 C6 1.512(8)
C1 C2 1.521(8)
C2 C3 1.519(8)
C3 C4 1.502(8)
C4 C5 1.513(9)
C5 C6 1.526(8)
C7 C12 1.519(8)
C7 C8 1.533(8)
C8 C9 1.532(8)
C9 C10 1.527(8)
C10 C11 1.523(9)
C11 C12 1.524(9)
C13 C14 1.425(9)
C15 C20 1.452(9)
C15 C16 1.553(8)
C16 C17 1.545(10)
C17 C18 1.472(10)
C18 C19 1.521(9)
C19 C20 1.506(10)
C21 C26 1.452(13)
C21 C26' 1.403(13)
C21 C22 1.542(9)
C22 C23 1.563(15)
C22 C23' 1.574(13)
C23 C23' 0.960(19)
C23 C24 1.435(14)
C23' C24 1.409(12)
C24 C25 1.525(11)
C25 C26' 1.593(17)
C25 C26 1.607(13)
C26 C26' 1.071(18)
C27 C32 1.397(7)
C27 C28 1.417(7)
C28 C29 1.370(7)
C29 C30 1.394(8)
C30 C31 1.384(8)
C31 C32 1.388(8)
C33 C34 1.401(7)
C33 C38 1.408(8)
C34 C35 1.376(8)
C35 C36 1.369(8)
C36 C37 1.381(8)
C37 C38 1.389(8)
C39 C40 1.530(7)
C41 C42 1.446(13)
C41 O1 1.488(11)
C42 C43 1.469(13)
C43 C44 1.431(14)
C44 O1 1.492(12)
